data_7219531
loop_
_publ_author_name
'Gholivand, K.'
'Gholami, A.'
'Ebrahimi, A. A. V.'
'Abolghasemi, S. T.'
'Esrafili, M. D.'
'Fadaei, F. T.'
'Schenk, K. J.'

_publ_section_title
;
 Triphenyltin(iv) adducts of diphosphoryl ligands: structural, electronic
 and energy aspects from X-ray crystallography and theoretical
 calculations
;
_journal_issue 23
_journal_name_full 'RSC Adv.'
_journal_page_first 17482
_journal_paper_doi 10.1039/C4RA12925C
_journal_volume 5
_journal_year 2015
_chemical_formula_moiety 'C68 H60 Cl2 N2 O6 P2 Sn2'
_chemical_formula_sum 'C68 H60 Cl2 N2 O6 P2 Sn2'
_chemical_formula_weight 1371.40
_chemical_name_systematic
;
 Mu-(1,3-phenylenebis(methylene) tetraphenyl diphosphoramidate) Bis(chlorotriphenyltin(IV))
;
_space_group_IT_number 13
_symmetry_cell_setting monoclinic
_symmetry_space_group_name_Hall '-P 2yc'
_symmetry_space_group_name_H-M 'P 1 2/c 1'
_atom_sites_solution_hydrogens geom
_atom_sites_solution_primary direct
_atom_sites_solution_secondary difmap
_audit_update_record
;
2014-04-22 deposited with the CCDC.
2015-01-28 downloaded from the CCDC.
;
_cell_angle_alpha 90.00
_cell_angle_beta 99.540(3)
_cell_angle_gamma 90.00
_cell_formula_units_Z 2
_cell_length_a 19.1057(8)
_cell_length_b 10.0612(4)
_cell_length_c 16.6443(6)
_cell_measurement_reflns_used 33861
_cell_measurement_temperature 292(2)
_cell_measurement_theta_max 29.58
_cell_measurement_theta_min 1.78
_cell_volume 3155.2(2)
_computing_cell_refinement 'X_Area, 1.36 (Stoe, 2006)'
_computing_data_collection 'X_Area, 1.36 (Stoe, 2006)'
_computing_data_reduction 'X_Area, 1.36 (Stoe, 2006)'
_computing_molecular_graphics 'Bruker SHELXTL, (Bruker, 1996)'
_computing_publication_material 'Bruker SHELXTL, PLATON (Spek, 2001)'
_computing_structure_refinement 'SHELXL-97 (Sheldrick, 1997)'
_computing_structure_solution 'DIRDIF, Release 2008.3 (2008)'
_diffrn_ambient_temperature 292
_diffrn_detector 'image plate (34 cm diameter)'
_diffrn_detector_area_resol_mean 6.67
_diffrn_detector_type STOE
_diffrn_measured_fraction_theta_full 0.977
_diffrn_measured_fraction_theta_max 0.977
_diffrn_measurement_details ' 180 frames, detector distance = 130 mm'
_diffrn_measurement_device '2-circle goniometer'
_diffrn_measurement_device_type 'STOE IPDS 2'
_diffrn_measurement_method 'rotation method'
_diffrn_radiation_collimation '0.8 mm diameter'
_diffrn_radiation_monochromator 'plane graphite'
_diffrn_radiation_polarisn_norm 0
_diffrn_radiation_type 'Mo K\a'
_diffrn_radiation_wavelength 0.71073
_diffrn_reflns_av_R_equivalents 0.0242
_diffrn_reflns_av_sigmaI/netI 0.0202
_diffrn_reflns_limit_h_max 26
_diffrn_reflns_limit_h_min -26
_diffrn_reflns_limit_k_max 13
_diffrn_reflns_limit_k_min -13
_diffrn_reflns_limit_l_max 22
_diffrn_reflns_limit_l_min -21
_diffrn_reflns_number 28755
_diffrn_reflns_theta_full 29.41
_diffrn_reflns_theta_max 29.41
_diffrn_reflns_theta_min 2.02
_diffrn_source 'sealed X-ray tube, 12 x 0.4 mm long-fine focus'
_diffrn_source_current 43
_diffrn_source_power 2.365
_diffrn_source_voltage 55
_diffrn_standards_decay_% 0
_diffrn_standards_interval_count 0
_diffrn_standards_interval_time 0
_diffrn_standards_number 0
_exptl_absorpt_coefficient_mu 0.979
_exptl_absorpt_correction_T_max 0.8728
_exptl_absorpt_correction_T_min 0.6556
_exptl_absorpt_correction_type integration
_exptl_absorpt_process_details 'Stoe XRed32 1.31, Stoe (2005)'
_exptl_crystal_colour colourless
_exptl_crystal_density_diffrn 1.443
_exptl_crystal_density_method 'not measured'
_exptl_crystal_description platelet
_exptl_crystal_F_000 1388
_exptl_crystal_size_max 0.589
_exptl_crystal_size_mid 0.362
_exptl_crystal_size_min 0.143
_refine_diff_density_max 0.414
_refine_diff_density_min -0.362
_refine_diff_density_rms 0.045
_refine_ls_extinction_coef 0.00037(11)
_refine_ls_extinction_expression Fc^*^=kFc[1+0.001xFc^2^\l^3^/sin(2\q)]^-1/4^
_refine_ls_extinction_method SHELXL
_refine_ls_goodness_of_fit_ref 1.000
_refine_ls_hydrogen_treatment mixed
_refine_ls_matrix_type full
_refine_ls_number_parameters 377
_refine_ls_number_reflns 8519
_refine_ls_number_restraints 1
_refine_ls_restrained_S_all 1.000
_refine_ls_R_factor_all 0.0436
_refine_ls_R_factor_gt 0.0262
_refine_ls_shift/su_max 0.004
_refine_ls_shift/su_mean 0.000
_refine_ls_structure_factor_coef Fsqd
_refine_ls_weighting_details 'calc w=1/[\s^2^(Fo^2^)+(0.0298P)^2^+0.6180P] where P=(Fo^2^+2Fc^2^)/3'
_refine_ls_weighting_scheme calc
_refine_ls_wR_factor_gt 0.0560
_refine_ls_wR_factor_ref 0.0618
_reflns_number_gt 6515
_reflns_number_total 8519
_reflns_threshold_expression >2\s(I)
_cod_data_source_file c4ra12925c2.cif
_cod_data_source_block S3
_cod_original_sg_symbol_H-M 'P 2/c'
_cod_database_code 7219531

loop_
_symmetry_equiv_pos_as_xyz
'x, y, z'
'-x, y, -z+1/2'
'-x, -y, -z'
'x, -y, z-1/2'

loop_
_atom_site_label
_atom_site_type_symbol
_atom_site_fract_x
_atom_site_fract_y
_atom_site_fract_z
_atom_site_U_iso_or_equiv
_atom_site_adp_type
_atom_site_occupancy
_atom_site_symmetry_multiplicity
_atom_site_calc_flag
_atom_site_refinement_flags
Sn1 Sn 0.207915(7) 0.206638(12) 0.529889(7) 0.04390(5) Uani 1 1 d .
Cl1 Cl 0.17040(4) 0.29812(6) 0.65404(3) 0.07388(16) Uani 1 1 d .
P1 P 0.25512(2) 0.05575(6) 0.32843(3) 0.04906(11) Uani 1 1 d .
O2 O 0.32702(7) -0.02556(16) 0.33629(9) 0.0620(4) Uani 1 1 d .
O3 O 0.26686(9) 0.1537(2) 0.25809(9) 0.0720(4) Uani 1 1 d .
O1 O 0.24515(6) 0.11718(13) 0.40519(7) 0.0471(3) Uani 1 1 d .
N4 N 0.19044(10) -0.0349(3) 0.28784(13) 0.0776(6) Uani 1 1 d D
H400 H 0.1902(15) -0.068(3) 0.2398(8) 0.090(9) Uiso 1 1 d D
C6 C 0.38173(16) 0.2551(4) 0.3063(3) 0.1131(13) Uani 1 1 d .
H6 H 0.3984 0.1785 0.3344 0.136 Uiso 1 1 calc R
C21 C 0.36341(13) 0.2928(3) 0.53108(18) 0.0731(6) Uani 1 1 d .
H21 H 0.3448 0.3409 0.4847 0.088 Uiso 1 1 calc R
C28 C 0.16481(10) 0.01468(19) 0.54366(10) 0.0468(4) Uani 1 1 d .
C29 C 0.09684(12) 0.0001(3) 0.56155(14) 0.0639(5) Uani 1 1 d .
H29 H 0.0701 0.0753 0.5685 0.077 Uiso 1 1 calc R
C25 C 0.08278(16) 0.5413(2) 0.34523(18) 0.0803(8) Uani 1 1 d .
H25 H 0.0588 0.6044 0.3102 0.096 Uiso 1 1 calc R
C41 C 0.12691(11) -0.0671(2) 0.32135(15) 0.0639(6) Uani 1 1 d .
H41B H 0.1357 -0.0485 0.3793 0.077 Uiso 1 1 calc R
H41A H 0.1177 -0.1616 0.3146 0.077 Uiso 1 1 calc R
C1 C 0.31488(13) 0.2601(3) 0.26405(13) 0.0672(6) Uani 1 1 d .
C20 C 0.43624(15) 0.2956(3) 0.5600(2) 0.0955(9) Uani 1 1 d .
H20 H 0.4660 0.3466 0.5335 0.115 Uiso 1 1 calc R
C22 C 0.15470(10) 0.35370(18) 0.45030(11) 0.0456(4) Uani 1 1 d .
C17 C 0.34833(13) 0.1465(3) 0.63876(14) 0.0777(7) Uani 1 1 d .
H17 H 0.3191 0.0954 0.6659 0.093 Uiso 1 1 calc R
C30 C 0.06845(14) -0.1240(3) 0.56918(17) 0.0821(8) Uani 1 1 d .
H30 H 0.0228 -0.1324 0.5810 0.099 Uiso 1 1 calc R
C16 C 0.31893(10) 0.2194(2) 0.57082(12) 0.0518(4) Uani 1 1 d .
C14 C 0.0000 -0.0586(3) 0.2500 0.0452(5) Uani 1 2 d S
H14 H 0.0000 -0.1510 0.2500 0.054 Uiso 1 2 calc SR
C13 C 0.06153(10) 0.00829(19) 0.28274(11) 0.0460(4) Uani 1 1 d .
C2 C 0.29055(17) 0.3740(4) 0.22297(17) 0.0911(9) Uani 1 1 d .
H2 H 0.2444 0.3786 0.1947 0.109 Uiso 1 1 calc R
C10 C 0.3808(2) -0.3025(4) 0.5194(3) 0.1186(14) Uani 1 1 d .
H10 H 0.3926 -0.3658 0.5601 0.142 Uiso 1 1 calc R
C7 C 0.34428(11) -0.1195(2) 0.39927(15) 0.0613(5) Uani 1 1 d .
C31 C 0.10732(17) -0.2350(3) 0.55941(19) 0.0870(8) Uani 1 1 d .
H31 H 0.0879 -0.3188 0.5642 0.104 Uiso 1 1 calc R
C18 C 0.42007(16) 0.1487(4) 0.66640(18) 0.1016(10) Uani 1 1 d .
H18 H 0.4391 0.0993 0.7120 0.122 Uiso 1 1 calc R
C19 C 0.46357(15) 0.2235(4) 0.6270(2) 0.0970(10) Uani 1 1 d .
H19 H 0.5122 0.2251 0.6461 0.116 Uiso 1 1 calc R
C23 C 0.18555(12) 0.4102(2) 0.38920(13) 0.0588(5) Uani 1 1 d .
H23 H 0.2310 0.3842 0.3826 0.071 Uiso 1 1 calc R
C40 C 0.0000 0.2134(3) 0.2500 0.0745(9) Uani 1 2 d S
H40 H 0.0000 0.3058 0.2500 0.089 Uiso 1 2 calc SR
C32 C 0.17516(16) -0.2234(2) 0.54253(18) 0.0784(7) Uani 1 1 d .
H32 H 0.2016 -0.2991 0.5360 0.094 Uiso 1 1 calc R
C12 C 0.38605(13) -0.0800(3) 0.47004(16) 0.0714(6) Uani 1 1 d .
H12 H 0.4017 0.0074 0.4769 0.086 Uiso 1 1 calc R
C24 C 0.14986(16) 0.5049(3) 0.33745(16) 0.0769(7) Uani 1 1 d .
H24 H 0.1718 0.5436 0.2974 0.085(8) Uiso 1 1 calc R
C5 C 0.4250(2) 0.3656(5) 0.3069(3) 0.1414(17) Uani 1 1 d .
H5 H 0.4709 0.3631 0.3361 0.170 Uiso 1 1 calc R
C33 C 0.20375(12) -0.0984(2) 0.53533(14) 0.0609(5) Uani 1 1 d .
H33 H 0.2499 -0.0906 0.5247 0.073 Uiso 1 1 calc R
C15 C 0.06080(12) 0.1457(2) 0.28171(14) 0.0623(5) Uani 1 1 d .
H15 H 0.1017 0.1926 0.3026 0.075 Uiso 1 1 calc R
C26 C 0.05043(14) 0.4852(3) 0.40482(19) 0.0787(7) Uani 1 1 d .
H26 H 0.0043 0.5095 0.4096 0.094 Uiso 1 1 calc R
C8 C 0.32125(16) -0.2458(3) 0.3864(3) 0.0981(10) Uani 1 1 d .
H8 H 0.2934 -0.2705 0.3374 0.118 Uiso 1 1 calc R
C3 C 0.3356(3) 0.4809(4) 0.2244(2) 0.1123(12) Uani 1 1 d .
H3 H 0.3198 0.5577 0.1959 0.135 Uiso 1 1 calc R
C27 C 0.08624(12) 0.3928(2) 0.45768(14) 0.0626(5) Uani 1 1 d .
H27 H 0.0644 0.3565 0.4986 0.075 Uiso 1 1 calc R
C9 C 0.3401(2) -0.3362(4) 0.4475(4) 0.1326(16) Uani 1 1 d .
H9 H 0.3245 -0.4235 0.4395 0.159 Uiso 1 1 calc R
C4 C 0.4017(3) 0.4761(4) 0.2662(3) 0.1230(13) Uani 1 1 d .
H4 H 0.4314 0.5494 0.2669 0.148 Uiso 1 1 calc R
C11 C 0.40458(17) -0.1732(4) 0.5313(2) 0.0996(10) Uani 1 1 d .
H11 H 0.4328 -0.1487 0.5801 0.119 Uiso 1 1 calc R

loop_
_atom_site_aniso_label
_atom_site_aniso_U_11
_atom_site_aniso_U_22
_atom_site_aniso_U_33
_atom_site_aniso_U_23
_atom_site_aniso_U_13
_atom_site_aniso_U_12
Sn1 0.04870(7) 0.04777(7) 0.03488(6) 0.00004(5) 0.00592(4) -0.00334(6)
Cl1 0.1057(5) 0.0769(4) 0.0435(2) -0.0116(3) 0.0255(3) 0.0016(3)
P1 0.0405(2) 0.0646(3) 0.0416(2) -0.0128(2) 0.00534(18) 0.0005(2)
O2 0.0473(7) 0.0737(10) 0.0668(9) -0.0110(8) 0.0152(6) 0.0078(7)
O3 0.0664(9) 0.1045(13) 0.0441(7) 0.0078(8) 0.0064(7) -0.0015(9)
O1 0.0481(7) 0.0517(7) 0.0420(6) -0.0071(6) 0.0085(5) -0.0010(6)
N4 0.0481(10) 0.1112(17) 0.0714(12) -0.0482(12) 0.0042(9) -0.0080(10)
C6 0.0699(18) 0.112(2) 0.151(3) 0.063(2) -0.0029(19) -0.0090(17)
C21 0.0618(13) 0.0687(14) 0.0883(17) 0.0033(13) 0.0112(12) -0.0109(12)
C28 0.0500(10) 0.0540(10) 0.0359(8) 0.0055(7) 0.0060(7) -0.0071(8)
C29 0.0568(12) 0.0743(14) 0.0637(12) -0.0006(11) 0.0186(10) -0.0073(11)
C25 0.0911(19) 0.0497(13) 0.0895(18) 0.0146(12) -0.0160(15) 0.0047(13)
C41 0.0482(11) 0.0600(13) 0.0764(14) -0.0001(11) -0.0103(10) -0.0057(10)
C1 0.0685(14) 0.0877(16) 0.0496(11) 0.0103(11) 0.0224(10) 0.0047(12)
C20 0.0647(16) 0.099(2) 0.125(3) -0.011(2) 0.0222(17) -0.0235(16)
C22 0.0547(10) 0.0405(9) 0.0412(8) -0.0029(7) 0.0071(7) -0.0008(8)
C17 0.0639(14) 0.114(2) 0.0502(11) 0.0067(13) -0.0054(10) -0.0057(14)
C30 0.0687(15) 0.097(2) 0.0842(17) -0.0016(16) 0.0231(13) -0.0308(15)
C16 0.0506(10) 0.0575(12) 0.0456(9) -0.0111(9) 0.0028(8) -0.0039(9)
C14 0.0463(13) 0.0420(13) 0.0453(12) 0.000 0.0013(10) 0.000
C13 0.0456(9) 0.0485(10) 0.0422(8) -0.0012(7) 0.0027(7) -0.0046(8)
C2 0.097(2) 0.110(2) 0.0683(16) 0.0202(16) 0.0170(14) 0.0257(19)
C10 0.098(2) 0.098(3) 0.161(4) 0.051(3) 0.027(3) 0.030(2)
C7 0.0427(10) 0.0581(12) 0.0843(15) -0.0085(12) 0.0140(10) 0.0065(9)
C31 0.099(2) 0.0721(17) 0.0902(19) 0.0104(15) 0.0151(16) -0.0362(16)
C18 0.0710(17) 0.150(3) 0.0727(17) 0.0006(19) -0.0207(14) 0.0009(19)
C19 0.0528(14) 0.125(3) 0.104(2) -0.028(2) -0.0127(15) -0.0013(16)
C23 0.0636(12) 0.0575(12) 0.0561(11) 0.0080(9) 0.0124(9) -0.0037(10)
C40 0.090(2) 0.0409(15) 0.086(2) 0.000 -0.0031(19) 0.000
C32 0.0927(19) 0.0542(14) 0.0894(18) 0.0087(12) 0.0180(15) -0.0021(13)
C12 0.0596(13) 0.0686(14) 0.0834(16) -0.0053(13) 0.0042(12) 0.0126(11)
C24 0.0949(19) 0.0644(14) 0.0695(15) 0.0232(12) 0.0074(13) -0.0106(14)
C5 0.091(2) 0.133(3) 0.192(4) 0.068(3) -0.002(3) -0.033(2)
C33 0.0576(12) 0.0584(12) 0.0684(13) 0.0104(11) 0.0150(10) -0.0007(10)
C15 0.0654(13) 0.0515(11) 0.0653(13) -0.0039(10) -0.0026(10) -0.0128(10)
C26 0.0666(14) 0.0605(14) 0.106(2) 0.0008(14) 0.0052(14) 0.0163(12)
C8 0.0765(18) 0.0636(15) 0.148(3) -0.0137(19) 0.0005(19) -0.0029(14)
C3 0.150(4) 0.090(2) 0.105(3) 0.032(2) 0.044(3) 0.013(2)
C27 0.0638(13) 0.0575(12) 0.0690(13) 0.0021(11) 0.0190(10) 0.0075(10)
C9 0.106(3) 0.069(2) 0.215(5) 0.026(3) 0.003(3) -0.0049(19)
C4 0.130(3) 0.103(3) 0.141(3) 0.031(3) 0.040(3) -0.023(3)
C11 0.085(2) 0.111(3) 0.099(2) 0.0136(19) 0.0038(16) 0.0342(19)

loop_
_atom_type_symbol
_atom_type_description
_atom_type_scat_dispersion_real
_atom_type_scat_dispersion_imag
_atom_type_scat_source
C C 0.0033 0.0016 'International Tables Vol C Tables 4.2.6.8 and 6.1.1.4'
H H 0.0000 0.0000 'International Tables Vol C Tables 4.2.6.8 and 6.1.1.4'
N N 0.0061 0.0033 'International Tables Vol C Tables 4.2.6.8 and 6.1.1.4'
O O 0.0106 0.0060 'International Tables Vol C Tables 4.2.6.8 and 6.1.1.4'
P P 0.1023 0.0942 'International Tables Vol C Tables 4.2.6.8 and 6.1.1.4'
Cl Cl 0.1484 0.1585 'International Tables Vol C Tables 4.2.6.8 and 6.1.1.4'
Sn Sn -0.6537 1.4246 'International Tables Vol C Tables 4.2.6.8 and 6.1.1.4'

loop_
_exptl_crystal_face_index_h
_exptl_crystal_face_index_k
_exptl_crystal_face_index_l
_exptl_crystal_face_perp_dist
1 0 0 0.0370
-1 0 0 0.1060
-4 1 -3 0.2300
0 -1 0 0.1320
-4 7 1 0.2000
-6 -1 8 0.2040
0 0 -1 0.3050
3 4 -5 0.2840
-1 6 3 0.1650
2 -4 -7 0.2560

loop_
_geom_angle_atom_site_label_1
_geom_angle_atom_site_label_2
_geom_angle_atom_site_label_3
_geom_angle
_geom_angle_site_symmetry_1
_geom_angle_site_symmetry_3
C16 Sn1 C28 113.87(8) . .
C16 Sn1 C22 120.45(8) . .
C28 Sn1 C22 123.01(7) . .
C16 Sn1 O1 83.11(6) . .
C28 Sn1 O1 86.00(6) . .
C22 Sn1 O1 84.54(6) . .
C16 Sn1 Cl1 97.00(5) . .
C28 Sn1 Cl1 94.41(5) . .
C22 Sn1 Cl1 94.97(5) . .
O1 Sn1 Cl1 179.48(4) . .
O1 P1 O3 116.18(9) . .
O1 P1 O2 112.53(8) . .
O3 P1 O2 98.98(9) . .
O1 P1 N4 114.13(9) . .
O3 P1 N4 103.83(11) . .
O2 P1 N4 109.88(10) . .
C7 O2 P1 120.00(12) . .
C1 O3 P1 126.66(14) . .
P1 O1 Sn1 170.46(8) . .
C41 N4 P1 127.09(16) . .
C41 N4 H400 113.1(19) . .
P1 N4 H400 119.8(19) . .
C1 C6 C5 119.1(3) . .
C1 C6 H6 120.5 . .
C5 C6 H6 120.5 . .
C16 C21 C20 120.4(3) . .
C16 C21 H21 119.8 . .
C20 C21 H21 119.8 . .
C33 C28 C29 118.31(19) . .
C33 C28 Sn1 120.90(14) . .
C29 C28 Sn1 120.79(16) . .
C30 C29 C28 120.9(2) . .
C30 C29 H29 119.6 . .
C28 C29 H29 119.6 . .
C24 C25 C26 120.1(2) . .
C24 C25 H25 119.9 . .
C26 C25 H25 119.9 . .
N4 C41 C13 114.1(2) . .
N4 C41 H41B 108.7 . .
C13 C41 H41B 108.7 . .
N4 C41 H41A 108.7 . .
C13 C41 H41A 108.7 . .
H41B C41 H41A 107.6 . .
C6 C1 C2 120.1(3) . .
C6 C1 O3 124.0(3) . .
C2 C1 O3 115.9(2) . .
C19 C20 C21 119.9(3) . .
C19 C20 H20 120.1 . .
C21 C20 H20 120.1 . .
C23 C22 C27 118.13(19) . .
C23 C22 Sn1 121.78(15) . .
C27 C22 Sn1 120.07(14) . .
C18 C17 C16 120.8(3) . .
C18 C17 H17 119.6 . .
C16 C17 H17 119.6 . .
C31 C30 C29 120.1(2) . .
C31 C30 H30 120.0 . .
C29 C30 H30 120.0 . .
C21 C16 C17 118.5(2) . .
C21 C16 Sn1 122.86(17) . .
C17 C16 Sn1 118.58(16) . .
C13 C14 C13 121.9(2) . 2
C13 C14 H14 119.1 . .
C13 C14 H14 119.1 2 .
C15 C13 C14 118.33(19) . .
C15 C13 C41 120.89(18) . .
C14 C13 C41 120.74(18) . .
C3 C2 C1 119.0(3) . .
C3 C2 H2 120.5 . .
C1 C2 H2 120.5 . .
C9 C10 C11 119.2(4) . .
C9 C10 H10 120.4 . .
C11 C10 H10 120.4 . .
C8 C7 C12 122.6(3) . .
C8 C7 O2 118.9(2) . .
C12 C7 O2 118.5(2) . .
C30 C31 C32 120.3(2) . .
C30 C31 H31 119.9 . .
C32 C31 H31 119.9 . .
C19 C18 C17 120.1(3) . .
C19 C18 H18 120.0 . .
C17 C18 H18 120.0 . .
C20 C19 C18 120.4(3) . .
C20 C19 H19 119.8 . .
C18 C19 H19 119.8 . .
C22 C23 C24 121.0(2) . .
C22 C23 H23 119.5 . .
C24 C23 H23 119.5 . .
C15 C40 C15 120.6(3) 2 .
C15 C40 H40 119.7 2 .
C15 C40 H40 119.7 . .
C31 C32 C33 119.5(3) . .
C31 C32 H32 120.2 . .
C33 C32 H32 120.2 . .
C7 C12 C11 118.6(3) . .
C7 C12 H12 120.7 . .
C11 C12 H12 120.7 . .
C25 C24 C23 120.0(2) . .
C25 C24 H24 120.0 . .
C23 C24 H24 120.0 . .
C4 C5 C6 120.9(4) . .
C4 C5 H5 119.5 . .
C6 C5 H5 119.5 . .
C28 C33 C32 120.9(2) . .
C28 C33 H33 119.5 . .
C32 C33 H33 119.5 . .
C40 C15 C13 120.4(2) . .
C40 C15 H15 119.8 . .
C13 C15 H15 119.8 . .
C25 C26 C27 120.1(2) . .
C25 C26 H26 119.9 . .
C27 C26 H26 119.9 . .
C7 C8 C9 118.0(3) . .
C7 C8 H8 121.0 . .
C9 C8 H8 121.0 . .
C4 C3 C2 120.9(3) . .
C4 C3 H3 119.5 . .
C2 C3 H3 119.5 . .
C26 C27 C22 120.5(2) . .
C26 C27 H27 119.7 . .
C22 C27 H27 119.7 . .
C10 C9 C8 122.1(4) . .
C10 C9 H9 119.0 . .
C8 C9 H9 119.0 . .
C3 C4 C5 120.0(4) . .
C3 C4 H4 120.0 . .
C5 C4 H4 120.0 . .
C10 C11 C12 119.5(3) . .
C10 C11 H11 120.3 . .
C12 C11 H11 120.3 . .

loop_
_geom_bond_atom_site_label_1
_geom_bond_atom_site_label_2
_geom_bond_distance
_geom_bond_site_symmetry_2
Sn1 C16 2.1215(19) .
Sn1 C28 2.1268(19) .
Sn1 C22 2.1287(18) .
Sn1 O1 2.4725(12) .
Sn1 Cl1 2.4743(5) .
P1 O1 1.4599(12) .
P1 O3 1.5745(17) .
P1 O2 1.5855(15) .
P1 N4 1.594(2) .
O2 C7 1.409(3) .
O3 C1 1.402(3) .
N4 C41 1.454(3) .
N4 H400 0.865(5) .
C6 C1 1.353(4) .
C6 C5 1.385(5) .
C6 H6 0.9300 .
C21 C16 1.375(3) .
C21 C20 1.395(4) .
C21 H21 0.9300 .
C28 C33 1.379(3) .
C28 C29 1.387(3) .
C29 C30 1.376(4) .
C29 H29 0.9300 .
C25 C24 1.360(4) .
C25 C26 1.374(4) .
C25 H25 0.9300 .
C41 C13 1.511(3) .
C41 H41B 0.9700 .
C41 H41A 0.9700 .
C1 C2 1.375(4) .
C20 C19 1.359(5) .
C20 H20 0.9300 .
C22 C23 1.379(3) .
C22 C27 1.391(3) .
C17 C18 1.372(4) .
C17 C16 1.386(3) .
C17 H17 0.9300 .
C30 C31 1.365(4) .
C30 H30 0.9300 .
C14 C13 1.386(2) .
C14 C13 1.386(2) 2
C14 H14 0.9300 .
C13 C15 1.383(3) .
C2 C3 1.375(5) .
C2 H2 0.9300 .
C10 C9 1.358(6) .
C10 C11 1.382(5) .
C10 H10 0.9300 .
C7 C8 1.350(4) .
C7 C12 1.368(3) .
C31 C32 1.376(4) .
C31 H31 0.9300 .
C18 C19 1.367(5) .
C18 H18 0.9300 .
C19 H19 0.9300 .
C23 C24 1.386(3) .
C23 H23 0.9300 .
C40 C15 1.374(3) 2
C40 C15 1.374(3) .
C40 H40 0.9300 .
C32 C33 1.384(3) .
C32 H32 0.9300 .
C12 C11 1.387(4) .
C12 H12 0.9300 .
C24 H24 0.9300 .
C5 C4 1.340(5) .
C5 H5 0.9300 .
C33 H33 0.9300 .
C15 H15 0.9300 .
C26 C27 1.381(3) .
C26 H26 0.9300 .
C8 C9 1.368(5) .
C8 H8 0.9300 .
C3 C4 1.338(6) .
C3 H3 0.9300 .
C27 H27 0.9300 .
C9 H9 0.9300 .
C4 H4 0.9300 .
C11 H11 0.9300 .

loop_
_geom_hbond_atom_site_label_D
_geom_hbond_atom_site_label_H
_geom_hbond_atom_site_label_A
_geom_hbond_distance_DH
_geom_hbond_distance_HA
_geom_hbond_distance_DA
_geom_hbond_angle_DHA
_geom_hbond_site_symmetry_A
C24 H24 Cl1 0.93 2.86 3.715(2) 152.5 4_565
N4 H400 Cl1 0.865(5) 2.714(18) 3.440(2) 142(2) 4

loop_
_geom_torsion_atom_site_label_1
_geom_torsion_atom_site_label_2
_geom_torsion_atom_site_label_3
_geom_torsion_atom_site_label_4
_geom_torsion
_geom_torsion_site_symmetry_1
O1 P1 O2 C7 50.36(17) .
O3 P1 O2 C7 173.66(16) .
N4 P1 O2 C7 -78.01(18) .
O1 P1 O3 C1 49.3(2) .
O2 P1 O3 C1 -71.4(2) .
N4 P1 O3 C1 175.45(19) .
O1 P1 N4 C41 -3.9(3) .
O3 P1 N4 C41 -131.3(2) .
O2 P1 N4 C41 123.6(2) .
C16 Sn1 C28 C33 -33.68(18) .
C22 Sn1 C28 C33 127.82(16) .
O1 Sn1 C28 C33 46.97(16) .
Cl1 Sn1 C28 C33 -133.35(16) .
C16 Sn1 C28 C29 146.08(16) .
C22 Sn1 C28 C29 -52.42(18) .
O1 Sn1 C28 C29 -133.26(16) .
Cl1 Sn1 C28 C29 46.42(16) .
C33 C28 C29 C30 -1.3(3) .
Sn1 C28 C29 C30 178.94(18) .
P1 N4 C41 C13 103.9(2) .
C5 C6 C1 C2 -0.4(6) .
C5 C6 C1 O3 179.0(4) .
P1 O3 C1 C6 40.7(4) .
P1 O3 C1 C2 -139.9(2) .
C16 C21 C20 C19 1.2(5) .
C16 Sn1 C22 C23 37.47(18) .
C28 Sn1 C22 C23 -122.87(16) .
O1 Sn1 C22 C23 -41.24(16) .
Cl1 Sn1 C22 C23 138.60(16) .
C16 Sn1 C22 C27 -144.25(16) .
C28 Sn1 C22 C27 55.41(18) .
O1 Sn1 C22 C27 137.04(16) .
Cl1 Sn1 C22 C27 -43.12(16) .
C28 C29 C30 C31 0.2(4) .
C20 C21 C16 C17 -1.4(4) .
C20 C21 C16 Sn1 -178.8(2) .
C18 C17 C16 C21 0.8(4) .
C18 C17 C16 Sn1 178.3(3) .
C28 Sn1 C16 C21 141.50(18) .
C22 Sn1 C16 C21 -20.5(2) .
O1 Sn1 C16 C21 58.98(19) .
Cl1 Sn1 C16 C21 -120.51(18) .
C28 Sn1 C16 C17 -35.9(2) .
C22 Sn1 C16 C17 162.04(18) .
O1 Sn1 C16 C17 -118.45(19) .
Cl1 Sn1 C16 C17 62.06(19) .
C13 C14 C13 C15 -0.48(14) 2
C13 C14 C13 C41 177.3(2) 2
N4 C41 C13 C15 -56.7(3) .
N4 C41 C13 C14 125.57(18) .
C6 C1 C2 C3 1.2(5) .
O3 C1 C2 C3 -178.2(3) .
P1 O2 C7 C8 88.2(2) .
P1 O2 C7 C12 -94.3(2) .
C29 C30 C31 C32 0.5(4) .
C16 C17 C18 C19 0.0(5) .
C21 C20 C19 C18 -0.3(5) .
C17 C18 C19 C20 -0.3(5) .
C27 C22 C23 C24 1.1(3) .
Sn1 C22 C23 C24 179.40(18) .
C30 C31 C32 C33 -0.1(5) .
C8 C7 C12 C11 -0.9(4) .
O2 C7 C12 C11 -178.4(2) .
C26 C25 C24 C23 0.6(4) .
C22 C23 C24 C25 -1.5(4) .
C1 C6 C5 C4 -0.4(8) .
C29 C28 C33 C32 1.6(3) .
Sn1 C28 C33 C32 -178.58(19) .
C31 C32 C33 C28 -1.0(4) .
C15 C40 C15 C13 -0.49(14) 2
C14 C13 C15 C40 1.0(3) .
C41 C13 C15 C40 -176.82(18) .
C24 C25 C26 C27 0.8(4) .
C12 C7 C8 C9 0.9(5) .
O2 C7 C8 C9 178.4(3) .
C1 C2 C3 C4 -1.2(5) .
C25 C26 C27 C22 -1.2(4) .
C23 C22 C27 C26 0.3(3) .
Sn1 C22 C27 C26 -178.05(18) .
C11 C10 C9 C8 -0.5(7) .
C7 C8 C9 C10 -0.2(6) .
C2 C3 C4 C5 0.5(7) .
C6 C5 C4 C3 0.4(8) .
C9 C10 C11 C12 0.5(6) .
C7 C12 C11 C10 0.2(4) .
